data_4020664
loop_
_publ_author_name
'Yong-Hua Yang'
'Min Shi'

_publ_section_title
;
 Ring-Expanding Reaction of Cyclopropyl Amides with
 Triphenylphosphine and Carbon Tetrahalide
;
_journal_name_full 'Journal of Organic Chemistry'
_journal_page_first 8645
_journal_page_last 8648
_journal_paper_doi 10.1021/jo0516988
_journal_volume 70
_journal_year 2005
_chemical_formula_sum 'C12 H15 N O3'
_chemical_formula_weight 221.25
_space_group_IT_number 2
_symmetry_cell_setting triclinic
_symmetry_space_group_name_Hall '-P 1'
_symmetry_space_group_name_H-M 'P -1'
_cell_angle_alpha 98.452(2)
_cell_angle_beta 101.450(2)
_cell_angle_gamma 114.134(2)
_cell_formula_units_Z 2
_cell_length_a 8.4864(11)
_cell_length_b 8.5814(11)
_cell_length_c 8.6437(12)
_cell_measurement_temperature 293(2)
_cell_volume 544.40(12)
_diffrn_ambient_temperature 293(2)
_exptl_crystal_density_diffrn 1.350
_cod_depositor_comments
;
The following automatic conversions were performed:
'_symmetry_cell_setting' value 'Triclinic' changed to 'triclinic'
according to '/home/saulius/struct/CIF-dictionaries/cif_core.dic'
dictionary named 'cif_core.dic' version 2.4.1 from 2010-06-29.

Automatic conversion script
Id: cif_fix_enum 1527 2010-12-29 10:47:43Z saulius 
;
_cod_database_code 4020664

loop_
_symmetry_equiv_pos_as_xyz
'x, y, z'
'-x, -y, -z'

loop_
_atom_site_label
_atom_site_type_symbol
_atom_site_fract_x
_atom_site_fract_y
_atom_site_fract_z
_atom_site_U_iso_or_equiv
_atom_site_adp_type
_atom_site_occupancy
_atom_site_symmetry_multiplicity
_atom_site_calc_flag
_atom_site_refinement_flags
_atom_site_disorder_assembly
_atom_site_disorder_group
N1 N 0.33906(16) 0.06845(15) 0.40113(14) 0.0385(4) Uani 1 1 d . . .
O1 O -0.00246(17) -0.19780(14) 0.76171(14) 0.0546(4) Uani 1 1 d . . .
O2 O 0.29334(19) 0.42400(14) 0.84453(15) 0.0643(4) Uani 1 1 d . . .
O3 O 0.23256(18) -0.23223(14) 0.30459(15) 0.0609(4) Uani 1 1 d . . .
C1 C 0.27498(18) 0.07874(18) 0.53890(16) 0.0366(4) Uani 1 1 d . . .
C2 C 0.16667(19) -0.07463(18) 0.57911(17) 0.0391(4) Uani 1 1 d . . .
C3 C 0.10348(19) -0.05667(19) 0.71170(17) 0.0401(4) Uani 1 1 d . . .
C4 C 0.1410(2) 0.1067(2) 0.80627(18) 0.0435(4) Uani 1 1 d . . .
C5 C 0.2477(2) 0.2559(2) 0.76500(18) 0.0446(4) Uani 1 1 d . . .
C6 C 0.3165(2) 0.2427(2) 0.63359(18) 0.0439(4) Uani 1 1 d . . .
C7 C 0.3097(2) -0.08055(19) 0.29375(18) 0.0423(4) Uani 1 1 d . . .
C8 C 0.3874(3) -0.0312(2) 0.1569(2) 0.0516(5) Uani 1 1 d . . .
C9 C 0.4806(2) 0.1668(2) 0.1990(2) 0.0540(5) Uani 1 1 d . . .
H7 H 0.4344 0.2095 0.1115 0.065 Uiso 1 1 calc R . .
H6 H 0.6093 0.2098 0.2161 0.065 Uiso 1 1 calc R . .
C10 C 0.4425(2) 0.2294(2) 0.3542(2) 0.0472(4) Uani 1 1 d . . .
C11 C -0.0429(3) -0.3689(2) 0.6733(3) 0.0581(5) Uani 1 1 d . . .
C12 C 0.2275(4) 0.4478(3) 0.9797(3) 0.0654(6) Uani 1 1 d . . .
H1 H 0.138(2) -0.183(2) 0.5161(19) 0.044(4) Uiso 1 1 d . . .
H2 H 0.092(2) 0.119(3) 0.899(2) 0.057(5) Uiso 1 1 d . . .
H3 H 0.387(3) 0.352(3) 0.612(2) 0.057(5) Uiso 1 1 d . . .
H4 H 0.470(3) -0.082(3) 0.150(3) 0.072(6) Uiso 1 1 d . . .
H5 H 0.282(3) -0.082(3) 0.058(3) 0.076(6) Uiso 1 1 d . . .
H8 H 0.558(3) 0.300(3) 0.439(3) 0.074(6) Uiso 1 1 d . . .
H9 H 0.373(3) 0.288(3) 0.335(2) 0.067(6) Uiso 1 1 d . . .
H10 H -0.123(3) -0.442(3) 0.719(3) 0.073(6) Uiso 1 1 d . . .
H11 H 0.069(3) -0.384(3) 0.685(3) 0.081(7) Uiso 1 1 d . . .
H12 H -0.108(3) -0.391(3) 0.560(3) 0.075(6) Uiso 1 1 d . . .
H13 H 0.262(3) 0.397(3) 1.063(3) 0.088(7) Uiso 1 1 d . . .
H14 H 0.095(4) 0.393(3) 0.944(3) 0.082(7) Uiso 1 1 d . . .
H15 H 0.276(3) 0.570(4) 1.017(3) 0.094(8) Uiso 1 1 d . . .

loop_
_atom_site_aniso_label
_atom_site_aniso_U_11
_atom_site_aniso_U_22
_atom_site_aniso_U_33
_atom_site_aniso_U_23
_atom_site_aniso_U_13
_atom_site_aniso_U_12
N1 0.0446(7) 0.0272(6) 0.0383(6) 0.0112(5) 0.0142(5) 0.0092(5)
O1 0.0749(8) 0.0308(6) 0.0543(7) 0.0163(5) 0.0342(6) 0.0114(5)
O2 0.0933(10) 0.0295(7) 0.0608(8) 0.0044(5) 0.0384(7) 0.0140(6)
O3 0.0857(9) 0.0274(6) 0.0652(8) 0.0109(5) 0.0404(7) 0.0133(6)
C1 0.0396(7) 0.0294(7) 0.0352(7) 0.0101(5) 0.0086(5) 0.0106(6)
C2 0.0465(8) 0.0265(7) 0.0375(7) 0.0080(6) 0.0109(6) 0.0106(6)
C3 0.0446(8) 0.0305(8) 0.0400(7) 0.0139(6) 0.0118(6) 0.0104(6)
C4 0.0520(9) 0.0367(8) 0.0385(8) 0.0110(6) 0.0162(7) 0.0150(7)
C5 0.0546(9) 0.0289(8) 0.0412(8) 0.0060(6) 0.0122(6) 0.0120(6)
C6 0.0523(9) 0.0272(8) 0.0426(8) 0.0104(6) 0.0158(6) 0.0075(6)
C7 0.0484(8) 0.0308(8) 0.0429(8) 0.0089(6) 0.0146(6) 0.0127(6)
C8 0.0626(10) 0.0444(9) 0.0441(9) 0.0124(7) 0.0227(8) 0.0171(8)
C9 0.0664(10) 0.0425(9) 0.0540(9) 0.0198(7) 0.0273(8) 0.0185(8)
C10 0.0563(10) 0.0304(8) 0.0503(9) 0.0164(7) 0.0228(8) 0.0097(7)
C11 0.0750(12) 0.0292(8) 0.0665(12) 0.0176(8) 0.0337(10) 0.0123(8)
C12 0.0934(16) 0.0388(10) 0.0594(11) 0.0025(8) 0.0319(11) 0.0245(10)

loop_
_geom_bond_atom_site_label_1
_geom_bond_atom_site_label_2
_geom_bond_distance
_geom_bond_site_symmetry_2
_geom_bond_publ_flag
N1 C7 1.3628(19) . ?
N1 C1 1.4096(18) . ?
N1 C10 1.4690(18) . ?
O1 C3 1.3710(17) . ?
O1 C11 1.418(2) . ?
O2 C5 1.3598(19) . ?
O2 C12 1.415(2) . ?
O3 C7 1.2226(19) . ?
C1 C6 1.384(2) . ?
C1 C2 1.404(2) . ?
C2 C3 1.373(2) . ?
C2 H1 0.914(18) . ?
C3 C4 1.390(2) . ?
C4 C5 1.379(2) . ?
C4 H2 0.98(2) . ?
C5 C6 1.387(2) . ?
C6 H3 0.95(2) . ?
C7 C8 1.498(2) . ?
C8 C9 1.500(2) . ?
C8 H4 0.97(2) . ?
C8 H5 0.99(2) . ?
C9 C10 1.514(2) . ?
C9 H7 0.9700 . ?
C9 H6 0.9700 . ?
C10 H8 0.98(2) . ?
C10 H9 0.92(2) . ?
C11 H10 0.92(2) . ?
C11 H11 1.00(2) . ?
C11 H12 0.97(2) . ?
C12 H13 0.96(3) . ?
C12 H14 0.98(3) . ?
C12 H15 0.93(3) . ?

loop_
_cod_related_entry_id
_cod_related_entry_database
_cod_related_entry_code
1 ChemSpider 9833351
